data_4506967
loop_
_publ_author_name
'Megumi, Ken'
'Nadiah Binti Mohd Arif, Fara'
'Matsumoto, Shoji'
'Akazome, Motohiro'

_publ_section_title
;
 Design and Evaluation of Salts betweenN-Trityl Amino Acid
 andtert-Butylamine as Inclusion Crystals of Alcohols
;
_journal_issue 11
_journal_name_full 'Crystal Growth &amp; Design'
_journal_page_first 5680
_journal_paper_doi 10.1021/cg301172g
_journal_volume 12
_journal_year 2012
_chemical_formula_sum 'C33 H40 N2 O3'
_chemical_formula_weight 512.67
_chemical_name_systematic
; 
 ? 
;
_space_group_IT_number 19
_symmetry_cell_setting orthorhombic
_symmetry_space_group_name_Hall 'P 2ac 2ab'
_symmetry_space_group_name_H-M 'P 21 21 21'
_atom_sites_solution_hydrogens geom
_atom_sites_solution_primary direct
_atom_sites_solution_secondary difmap
_audit_creation_method SHELXL-97
_cell_angle_alpha 90.00
_cell_angle_beta 90.00
_cell_angle_gamma 90.00
_cell_formula_units_Z 4
_cell_length_a 8.854(2)
_cell_length_b 9.526(2)
_cell_length_c 35.751(8)
_cell_measurement_reflns_used 844
_cell_measurement_temperature 173
_cell_measurement_theta_max 17.01
_cell_measurement_theta_min 2.21
_cell_volume 3015.4(11)
_computing_cell_refinement 'APEX2 (Bruker AXS, 2006)'
_computing_data_collection 'APEX2 (Bruker AXS, 2006)'
_computing_data_reduction 'SAINT (Bruker AXS, 2004)'
_computing_molecular_graphics 'XSHEL (Bruker AXS,2002)'
_computing_publication_material 'XCIF (Bruker AXS, 2001)'
_computing_structure_refinement 'SHELXL-97 (Sheldrick, 1997)'
_computing_structure_solution 'SHELXS-97 (Sheldrick, 1997)'
_diffrn_ambient_temperature 173
_diffrn_detector_area_resol_mean 8.333
_diffrn_measured_fraction_theta_full 1.000
_diffrn_measured_fraction_theta_max 1.000
_diffrn_measurement_device_type 'Bruker APEXII CCD area detector'
_diffrn_measurement_method 'phi and omega scans'
_diffrn_radiation_monochromator graphite
_diffrn_radiation_source 'fine-focus sealed tube'
_diffrn_radiation_type MoK\a
_diffrn_radiation_wavelength 0.71073
_diffrn_reflns_av_R_equivalents 0.1188
_diffrn_reflns_av_sigmaI/netI 0.1800
_diffrn_reflns_limit_h_max 10
_diffrn_reflns_limit_h_min -10
_diffrn_reflns_limit_k_max 11
_diffrn_reflns_limit_k_min -7
_diffrn_reflns_limit_l_max 37
_diffrn_reflns_limit_l_min -43
_diffrn_reflns_number 14684
_diffrn_reflns_theta_full 25.00
_diffrn_reflns_theta_max 25.38
_diffrn_reflns_theta_min 1.14
_exptl_absorpt_coefficient_mu 0.072
_exptl_absorpt_correction_T_max 0.9978
_exptl_absorpt_correction_T_min 0.9698
_exptl_absorpt_correction_type empirical
_exptl_absorpt_process_details
;
SADABS Sheldrick 1996
;
_exptl_crystal_colour colorless
_exptl_crystal_density_diffrn 1.129
_exptl_crystal_density_method 'not measured'
_exptl_crystal_description needle
_exptl_crystal_F_000 1104
_exptl_crystal_size_max 0.43
_exptl_crystal_size_mid 0.08
_exptl_crystal_size_min 0.03
_refine_diff_density_max 0.211
_refine_diff_density_min -0.244
_refine_diff_density_rms 0.062
_refine_ls_abs_structure_details 'Flack H D (1983), Acta Cryst. A39, 876-881'
_refine_ls_abs_structure_Flack 4(3)
_refine_ls_extinction_coef 0.0190(14)
_refine_ls_extinction_expression Fc^*^=kFc[1+0.001xFc^2^\l^3^/sin(2\q)]^-1/4^
_refine_ls_extinction_method SHELXL
_refine_ls_goodness_of_fit_ref 0.929
_refine_ls_hydrogen_treatment mixed
_refine_ls_matrix_type full
_refine_ls_number_parameters 354
_refine_ls_number_reflns 5539
_refine_ls_number_restraints 0
_refine_ls_restrained_S_all 0.929
_refine_ls_R_factor_all 0.1937
_refine_ls_R_factor_gt 0.0584
_refine_ls_shift/su_max 0.000
_refine_ls_shift/su_mean 0.000
_refine_ls_structure_factor_coef Fsqd
_refine_ls_weighting_details 'calc w=1/[\s^2^(Fo^2^)+(0.0628P)^2^+0.0000P] where P=(Fo^2^+2Fc^2^)/3'
_refine_ls_weighting_scheme calc
_refine_ls_wR_factor_gt 0.1074
_refine_ls_wR_factor_ref 0.1678
_reflns_number_gt 2272
_reflns_number_total 5539
_reflns_threshold_expression >2sigma(I)
_cod_data_source_file cg301172g_si_002.cif
_cod_data_source_block Tr-Phe-tBuNH2-MeOH
_cod_depositor_comments
;
The following automatic conversions were performed:

'_symmetry_cell_setting' value 'Orthorhombic' changed to
'orthorhombic' according to
/home/saulius/struct/CIF-dictionaries/cif_core.dic dictionary named
'cif_core.dic' version 2.4.2 from 2011-04-26.

Automatic conversion script
Id: cif_fix_values 1891 2012-01-12 08:04:46Z andrius 
;
_cod_original_cell_volume 3015.5(12)
_cod_original_sg_symbol_H-M 'P2(1)2(1)2(1) '
_cod_database_code 4506967

loop_
_symmetry_equiv_pos_as_xyz
'x, y, z'
'-x+1/2, -y, z+1/2'
'-x, y+1/2, -z+1/2'
'x+1/2, -y+1/2, -z'

loop_
_atom_site_label
_atom_site_type_symbol
_atom_site_fract_x
_atom_site_fract_y
_atom_site_fract_z
_atom_site_U_iso_or_equiv
_atom_site_adp_type
_atom_site_occupancy
_atom_site_symmetry_multiplicity
_atom_site_calc_flag
_atom_site_refinement_flags
C1 C 0.4476(7) 0.7927(5) 0.92903(15) 0.0413(13) Uani 1 1 d .
C2 C 0.4143(5) 0.7621(5) 0.88836(13) 0.0346(13) Uani 1 1 d .
H2 H 0.3198 0.8121 0.8808 0.041 Uiso 1 1 calc R
C3 C 0.3876(6) 0.6028(5) 0.88666(14) 0.0475(15) Uani 1 1 d .
H3A H 0.4870 0.5554 0.8870 0.057 Uiso 1 1 calc R
H3B H 0.3330 0.5743 0.9096 0.057 Uiso 1 1 calc R
C4 C 0.3008(6) 0.5501(5) 0.85350(14) 0.0421(14) Uani 1 1 d .
C5 C 0.3650(7) 0.4724(5) 0.82587(16) 0.0542(16) Uani 1 1 d .
H5 H 0.4682 0.4463 0.8279 0.065 Uiso 1 1 calc R
C6 C 0.2832(9) 0.4302(6) 0.79469(17) 0.0671(19) Uani 1 1 d .
H6 H 0.3313 0.3797 0.7751 0.081 Uiso 1 1 calc R
C7 C 0.1322(9) 0.4621(6) 0.79238(19) 0.0698(19) Uani 1 1 d .
H7 H 0.0741 0.4311 0.7716 0.084 Uiso 1 1 calc R
C8 C 0.0666(7) 0.5389(7) 0.82017(18) 0.0680(19) Uani 1 1 d .
H8 H -0.0373 0.5630 0.8184 0.082 Uiso 1 1 calc R
C9 C 0.1489(7) 0.5816(6) 0.85064(16) 0.0550(16) Uani 1 1 d .
H9 H 0.1009 0.6334 0.8700 0.066 Uiso 1 1 calc R
C10 C 0.5352(5) 0.9452(5) 0.84526(13) 0.0359(13) Uani 1 1 d .
C11 C 0.4473(5) 0.9423(5) 0.80841(13) 0.0335(12) Uani 1 1 d .
C12 C 0.3868(5) 0.8206(6) 0.79415(13) 0.0403(13) Uani 1 1 d .
H12 H 0.3951 0.7360 0.8081 0.048 Uiso 1 1 calc R
C13 C 0.3136(6) 0.8189(6) 0.75966(14) 0.0446(14) Uani 1 1 d .
H13 H 0.2710 0.7340 0.7505 0.053 Uiso 1 1 calc R
C14 C 0.3028(6) 0.9395(6) 0.73882(15) 0.0464(14) Uani 1 1 d .
H14 H 0.2536 0.9384 0.7152 0.056 Uiso 1 1 calc R
C15 C 0.3645(6) 1.0630(6) 0.75263(14) 0.0469(15) Uani 1 1 d .
H15 H 0.3582 1.1470 0.7384 0.056 Uiso 1 1 calc R
C16 C 0.4348(5) 1.0636(6) 0.78699(14) 0.0410(13) Uani 1 1 d .
H16 H 0.4757 1.1490 0.7963 0.049 Uiso 1 1 calc R
C17 C 0.4722(6) 1.0545(5) 0.87327(13) 0.0368(13) Uani 1 1 d .
C18 C 0.3301(7) 1.1140(5) 0.86878(15) 0.0483(15) Uani 1 1 d .
H18 H 0.2694 1.0878 0.8480 0.058 Uiso 1 1 calc R
C19 C 0.2759(7) 1.2113(6) 0.89440(18) 0.0627(18) Uani 1 1 d .
H19 H 0.1792 1.2522 0.8907 0.075 Uiso 1 1 calc R
C20 C 0.3600(9) 1.2487(6) 0.92481(18) 0.0688(19) Uani 1 1 d .
H20 H 0.3226 1.3158 0.9422 0.083 Uiso 1 1 calc R
C21 C 0.4985(8) 1.1886(6) 0.93000(17) 0.0616(17) Uani 1 1 d .
H21 H 0.5571 1.2133 0.9513 0.074 Uiso 1 1 calc R
C22 C 0.5546(7) 1.0920(5) 0.90450(15) 0.0489(15) Uani 1 1 d .
H22 H 0.6510 1.0511 0.9086 0.059 Uiso 1 1 calc R
C23 C 0.6995(6) 0.9791(6) 0.83415(14) 0.0420(14) Uani 1 1 d .
C24 C 0.7918(6) 0.8735(7) 0.82061(15) 0.0518(16) Uani 1 1 d .
H24 H 0.7551 0.7798 0.8198 0.062 Uiso 1 1 calc R
C25 C 0.9361(7) 0.9019(8) 0.80828(16) 0.0671(19) Uani 1 1 d .
H25 H 0.9988 0.8279 0.7995 0.081 Uiso 1 1 calc R
C26 C 0.9890(7) 1.0370(9) 0.80867(17) 0.073(2) Uani 1 1 d .
H26 H 1.0878 1.0568 0.7997 0.087 Uiso 1 1 calc R
C27 C 0.8999(7) 1.1441(8) 0.82191(17) 0.067(2) Uani 1 1 d .
H27 H 0.9371 1.2376 0.8224 0.080 Uiso 1 1 calc R
C28 C 0.7536(6) 1.1143(7) 0.83471(16) 0.0551(17) Uani 1 1 d .
H28 H 0.6915 1.1881 0.8438 0.066 Uiso 1 1 calc R
C29 C 0.8588(7) 0.5169(6) 0.96451(16) 0.0543(16) Uani 1 1 d .
C30 C 1.0188(6) 0.4808(7) 0.97556(17) 0.072(2) Uani 1 1 d .
H30A H 1.0346 0.5047 1.0019 0.108 Uiso 1 1 calc R
H30B H 1.0896 0.5343 0.9600 0.108 Uiso 1 1 calc R
H30C H 1.0360 0.3801 0.9719 0.108 Uiso 1 1 calc R
C31 C 0.8288(7) 0.4951(6) 0.92346(16) 0.075(2) Uani 1 1 d .
H31A H 0.8392 0.3953 0.9174 0.113 Uiso 1 1 calc R
H31B H 0.9015 0.5496 0.9088 0.113 Uiso 1 1 calc R
H31C H 0.7260 0.5263 0.9175 0.113 Uiso 1 1 calc R
C32 C 0.7452(7) 0.4380(7) 0.98837(17) 0.074(2) Uani 1 1 d .
H32A H 0.7608 0.4616 1.0148 0.110 Uiso 1 1 calc R
H32B H 0.7587 0.3367 0.9848 0.110 Uiso 1 1 calc R
H32C H 0.6426 0.4646 0.9809 0.110 Uiso 1 1 calc R
C33 C -0.0028(7) 0.9367(8) 0.9162(2) 0.098(3) Uani 1 1 d .
H33A H -0.1131 0.9407 0.9181 0.146 Uiso 1 1 calc R
H33B H 0.0269 0.9400 0.8898 0.146 Uiso 1 1 calc R
H33C H 0.0413 1.0170 0.9294 0.146 Uiso 1 1 calc R
N1 N 0.5385(5) 0.8016(4) 0.86253(12) 0.0383(11) Uani 1 1 d .
N2 N 0.8380(4) 0.6694(4) 0.97344(11) 0.0471(12) Uani 1 1 d .
H2A H 0.7451 0.6978 0.9656 0.071 Uiso 1 1 calc R
H2B H 0.9103 0.7206 0.9616 0.071 Uiso 1 1 calc R
H2C H 0.8460 0.6825 0.9986 0.071 Uiso 1 1 calc R
O1 O 0.5819(4) 0.7866(4) 0.94005(9) 0.0500(11) Uani 1 1 d .
O2 O 0.3356(4) 0.8119(4) 0.95058(9) 0.0499(10) Uani 1 1 d .
O3 O 0.0491(4) 0.8127(5) 0.93210(12) 0.0711(13) Uani 1 1 d .
H3 H 0.1406 0.8215 0.9379 0.107 Uiso 1 1 calc R
H1 H 0.618(6) 0.802(5) 0.8806(14) 0.061(18) Uiso 1 1 d .

loop_
_atom_site_aniso_label
_atom_site_aniso_U_11
_atom_site_aniso_U_22
_atom_site_aniso_U_33
_atom_site_aniso_U_23
_atom_site_aniso_U_13
_atom_site_aniso_U_12
C1 0.054(4) 0.036(3) 0.034(3) -0.003(3) -0.004(3) -0.003(3)
C2 0.034(3) 0.040(3) 0.029(3) 0.004(2) -0.002(3) 0.000(2)
C3 0.062(4) 0.043(4) 0.037(4) 0.006(3) -0.007(3) -0.006(3)
C4 0.047(4) 0.041(3) 0.039(3) -0.004(3) 0.004(3) -0.008(3)
C5 0.069(4) 0.047(4) 0.047(4) 0.003(3) -0.001(3) 0.000(3)
C6 0.111(6) 0.044(4) 0.047(4) -0.007(3) 0.016(4) -0.010(4)
C7 0.092(6) 0.066(5) 0.052(4) 0.002(4) -0.014(4) -0.030(4)
C8 0.060(4) 0.081(5) 0.063(5) -0.013(4) -0.013(4) -0.015(4)
C9 0.052(4) 0.070(4) 0.044(4) -0.015(3) 0.012(3) -0.016(3)
C10 0.036(3) 0.043(3) 0.029(3) 0.007(3) -0.003(2) 0.002(3)
C11 0.034(3) 0.041(3) 0.025(3) 0.000(3) 0.004(2) 0.005(3)
C12 0.047(3) 0.045(3) 0.029(3) 0.004(3) -0.001(3) 0.001(3)
C13 0.044(3) 0.057(4) 0.033(3) -0.009(3) -0.003(3) -0.003(3)
C14 0.040(3) 0.065(4) 0.034(3) 0.005(3) -0.007(3) 0.007(3)
C15 0.049(4) 0.054(4) 0.038(4) 0.007(3) -0.004(3) -0.007(3)
C16 0.040(3) 0.046(4) 0.038(3) 0.006(3) -0.005(3) -0.001(3)
C17 0.036(3) 0.041(3) 0.033(3) 0.006(3) 0.000(3) -0.004(3)
C18 0.053(4) 0.053(4) 0.038(4) 0.008(3) 0.003(3) -0.006(3)
C19 0.068(5) 0.055(4) 0.064(5) 0.010(3) 0.023(4) 0.020(3)
C20 0.115(6) 0.049(4) 0.042(4) 0.002(3) 0.014(4) 0.000(4)
C21 0.093(5) 0.047(4) 0.044(4) -0.006(3) -0.003(4) -0.009(4)
C22 0.057(4) 0.049(4) 0.040(4) 0.003(3) -0.010(3) -0.007(3)
C23 0.038(4) 0.060(4) 0.028(3) 0.010(3) -0.003(3) -0.004(3)
C24 0.038(4) 0.076(5) 0.042(4) 0.000(3) -0.003(3) -0.003(3)
C25 0.041(4) 0.112(6) 0.048(4) 0.009(4) -0.005(3) 0.007(4)
C26 0.032(4) 0.141(8) 0.044(4) 0.019(5) -0.002(3) -0.017(5)
C27 0.045(4) 0.096(6) 0.058(5) 0.020(4) -0.008(3) -0.019(4)
C28 0.038(4) 0.074(5) 0.054(4) 0.019(3) -0.003(3) -0.002(3)
C29 0.051(4) 0.067(5) 0.045(4) -0.011(3) 0.000(3) -0.003(3)
C30 0.056(4) 0.093(5) 0.067(5) 0.009(4) -0.001(4) 0.020(4)
C31 0.077(5) 0.099(5) 0.050(4) -0.019(4) 0.002(4) 0.003(4)
C32 0.080(5) 0.074(5) 0.067(4) 0.000(4) 0.001(4) -0.018(4)
C33 0.065(5) 0.129(7) 0.098(6) 0.049(5) -0.014(4) -0.008(5)
N1 0.038(3) 0.047(3) 0.030(3) 0.004(2) 0.003(2) 0.003(2)
N2 0.037(3) 0.072(4) 0.033(3) 0.003(2) -0.006(2) -0.002(3)
O1 0.040(2) 0.072(3) 0.038(2) 0.0052(18) -0.0082(18) 0.002(2)
O2 0.044(2) 0.079(3) 0.027(2) -0.0003(19) 0.0025(19) -0.003(2)
O3 0.046(3) 0.103(4) 0.064(3) 0.031(3) -0.003(2) -0.007(2)

loop_
_atom_type_symbol
_atom_type_description
_atom_type_scat_dispersion_real
_atom_type_scat_dispersion_imag
_atom_type_scat_source
C C 0.0033 0.0016 'International Tables Vol C Tables 4.2.6.8 and 6.1.1.4'
H H 0.0000 0.0000 'International Tables Vol C Tables 4.2.6.8 and 6.1.1.4'
N N 0.0061 0.0033 'International Tables Vol C Tables 4.2.6.8 and 6.1.1.4'
O O 0.0106 0.0060 'International Tables Vol C Tables 4.2.6.8 and 6.1.1.4'

loop_
_geom_angle_atom_site_label_1
_geom_angle_atom_site_label_2
_geom_angle_atom_site_label_3
_geom_angle
O1 C1 O2 123.8(5)
O1 C1 C2 118.6(5)
O2 C1 C2 117.3(5)
N1 C2 C1 113.9(4)
N1 C2 C3 109.9(4)
C1 C2 C3 105.0(4)
N1 C2 H2 109.3
C1 C2 H2 109.3
C3 C2 H2 109.3
C4 C3 C2 116.1(4)
C4 C3 H3A 108.3
C2 C3 H3A 108.3
C4 C3 H3B 108.3
C2 C3 H3B 108.3
H3A C3 H3B 107.4
C5 C4 C9 118.2(5)
C5 C4 C3 122.8(5)
C9 C4 C3 119.0(5)
C4 C5 C6 121.5(6)
C4 C5 H5 119.3
C6 C5 H5 119.3
C7 C6 C5 119.5(6)
C7 C6 H6 120.3
C5 C6 H6 120.3
C8 C7 C6 119.3(6)
C8 C7 H7 120.3
C6 C7 H7 120.3
C7 C8 C9 120.7(6)
C7 C8 H8 119.6
C9 C8 H8 119.6
C8 C9 C4 120.8(6)
C8 C9 H9 119.6
C4 C9 H9 119.6
N1 C10 C11 110.4(4)
N1 C10 C23 106.1(4)
C11 C10 C23 105.2(4)
N1 C10 C17 110.7(4)
C11 C10 C17 112.7(4)
C23 C10 C17 111.4(4)
C12 C11 C16 117.7(5)
C12 C11 C10 122.1(4)
C16 C11 C10 120.0(5)
C11 C12 C13 121.3(5)
C11 C12 H12 119.4
C13 C12 H12 119.4
C14 C13 C12 120.2(5)
C14 C13 H13 119.9
C12 C13 H13 119.9
C13 C14 C15 119.3(5)
C13 C14 H14 120.4
C15 C14 H14 120.4
C16 C15 C14 119.9(5)
C16 C15 H15 120.0
C14 C15 H15 120.0
C15 C16 C11 121.6(5)
C15 C16 H16 119.2
C11 C16 H16 119.2
C22 C17 C18 117.8(5)
C22 C17 C10 120.4(5)
C18 C17 C10 121.7(5)
C19 C18 C17 120.6(6)
C19 C18 H18 119.7
C17 C18 H18 119.7
C20 C19 C18 120.7(6)
C20 C19 H19 119.6
C18 C19 H19 119.6
C19 C20 C21 119.2(6)
C19 C20 H20 120.4
C21 C20 H20 120.4
C20 C21 C22 120.6(6)
C20 C21 H21 119.7
C22 C21 H21 119.7
C17 C22 C21 120.9(6)
C17 C22 H22 119.5
C21 C22 H22 119.5
C28 C23 C24 118.7(5)
C28 C23 C10 121.4(5)
C24 C23 C10 119.7(5)
C25 C24 C23 121.1(6)
C25 C24 H24 119.4
C23 C24 H24 119.4
C26 C25 C24 119.9(6)
C26 C25 H25 120.1
C24 C25 H25 120.1
C25 C26 C27 120.3(6)
C25 C26 H26 119.8
C27 C26 H26 119.8
C26 C27 C28 119.5(6)
C26 C27 H27 120.2
C28 C27 H27 120.2
C23 C28 C27 120.4(6)
C23 C28 H28 119.8
C27 C28 H28 119.8
N2 C29 C31 108.6(5)
N2 C29 C30 106.3(5)
C31 C29 C30 112.9(5)
N2 C29 C32 106.2(5)
C31 C29 C32 111.2(5)
C30 C29 C32 111.2(5)
C29 C30 H30A 109.5
C29 C30 H30B 109.5
H30A C30 H30B 109.5
C29 C30 H30C 109.5
H30A C30 H30C 109.5
H30B C30 H30C 109.5
C29 C31 H31A 109.5
C29 C31 H31B 109.5
H31A C31 H31B 109.5
C29 C31 H31C 109.5
H31A C31 H31C 109.5
H31B C31 H31C 109.5
C29 C32 H32A 109.5
C29 C32 H32B 109.5
H32A C32 H32B 109.5
C29 C32 H32C 109.5
H32A C32 H32C 109.5
H32B C32 H32C 109.5
O3 C33 H33A 109.5
O3 C33 H33B 109.5
H33A C33 H33B 109.5
O3 C33 H33C 109.5
H33A C33 H33C 109.5
H33B C33 H33C 109.5
C2 N1 C10 118.2(4)
C2 N1 H1 97(3)
C10 N1 H1 107(3)
C29 N2 H2A 109.5
C29 N2 H2B 109.5
H2A N2 H2B 109.5
C29 N2 H2C 109.5
H2A N2 H2C 109.5
H2B N2 H2C 109.5
C33 O3 H3 109.5

loop_
_geom_bond_atom_site_label_1
_geom_bond_atom_site_label_2
_geom_bond_distance
C1 O1 1.254(6)
C1 O2 1.269(6)
C1 C2 1.512(6)
C2 N1 1.485(6)
C2 C3 1.537(6)
C2 H2 1.0000
C3 C4 1.500(7)
C3 H3A 0.9900
C3 H3B 0.9900
C4 C5 1.359(7)
C4 C9 1.381(7)
C5 C6 1.389(8)
C5 H5 0.9500
C6 C7 1.373(8)
C6 H6 0.9500
C7 C8 1.364(8)
C7 H7 0.9500
C8 C9 1.372(7)
C8 H8 0.9500
C9 H9 0.9500
C10 N1 1.501(6)
C10 C11 1.530(6)
C10 C23 1.543(7)
C10 C17 1.549(7)
C11 C12 1.376(6)
C11 C16 1.391(6)
C12 C13 1.393(6)
C12 H12 0.9500
C13 C14 1.373(7)
C13 H13 0.9500
C14 C15 1.388(7)
C14 H14 0.9500
C15 C16 1.378(7)
C15 H15 0.9500
C16 H16 0.9500
C17 C22 1.381(7)
C17 C18 1.389(7)
C18 C19 1.389(7)
C18 H18 0.9500
C19 C20 1.365(8)
C19 H19 0.9500
C20 C21 1.366(8)
C20 H20 0.9500
C21 C22 1.387(7)
C21 H21 0.9500
C22 H22 0.9500
C23 C28 1.374(7)
C23 C24 1.383(7)
C24 C25 1.379(8)
C24 H24 0.9500
C25 C26 1.370(9)
C25 H25 0.9500
C26 C27 1.373(8)
C26 H26 0.9500
C27 C28 1.403(7)
C27 H27 0.9500
C28 H28 0.9500
C29 N2 1.499(6)
C29 C31 1.506(7)
C29 C30 1.510(7)
C29 C32 1.519(7)
C30 H30A 0.9800
C30 H30B 0.9800
C30 H30C 0.9800
C31 H31A 0.9800
C31 H31B 0.9800
C31 H31C 0.9800
C32 H32A 0.9800
C32 H32B 0.9800
C32 H32C 0.9800
C33 O3 1.390(7)
C33 H33A 0.9800
C33 H33B 0.9800
C33 H33C 0.9800
N1 H1 0.96(5)
N2 H2A 0.9100
N2 H2B 0.9100
N2 H2C 0.9100
O3 H3 0.8400

loop_
_geom_torsion_atom_site_label_1
_geom_torsion_atom_site_label_2
_geom_torsion_atom_site_label_3
_geom_torsion_atom_site_label_4
_geom_torsion
O1 C1 C2 N1 -30.9(6)
O2 C1 C2 N1 154.7(4)
O1 C1 C2 C3 89.3(5)
O2 C1 C2 C3 -85.1(5)
N1 C2 C3 C4 -77.9(6)
C1 C2 C3 C4 159.3(5)
C2 C3 C4 C5 110.4(6)
C2 C3 C4 C9 -69.5(7)
C9 C4 C5 C6 2.7(8)
C3 C4 C5 C6 -177.2(5)
C4 C5 C6 C7 -3.0(9)
C5 C6 C7 C8 2.2(9)
C6 C7 C8 C9 -1.4(10)
C7 C8 C9 C4 1.2(9)
C5 C4 C9 C8 -1.9(8)
C3 C4 C9 C8 178.0(5)
N1 C10 C11 C12 -1.8(6)
C23 C10 C11 C12 112.3(5)
C17 C10 C11 C12 -126.2(5)
N1 C10 C11 C16 -177.7(4)
C23 C10 C11 C16 -63.6(6)
C17 C10 C11 C16 57.9(6)
C16 C11 C12 C13 -0.8(7)
C10 C11 C12 C13 -176.8(5)
C11 C12 C13 C14 1.1(7)
C12 C13 C14 C15 -0.5(8)
C13 C14 C15 C16 -0.4(8)
C14 C15 C16 C11 0.6(7)
C12 C11 C16 C15 0.0(7)
C10 C11 C16 C15 176.0(5)
N1 C10 C17 C22 69.2(6)
C11 C10 C17 C22 -166.6(4)
C23 C10 C17 C22 -48.7(6)
N1 C10 C17 C18 -108.4(5)
C11 C10 C17 C18 15.8(7)
C23 C10 C17 C18 133.7(5)
C22 C17 C18 C19 2.0(7)
C10 C17 C18 C19 179.7(5)
C17 C18 C19 C20 -1.1(8)
C18 C19 C20 C21 -0.4(9)
C19 C20 C21 C22 0.9(9)
C18 C17 C22 C21 -1.6(7)
C10 C17 C22 C21 -179.3(5)
C20 C21 C22 C17 0.1(8)
N1 C10 C23 C28 -148.1(5)
C11 C10 C23 C28 94.9(6)
C17 C10 C23 C28 -27.5(6)
N1 C10 C23 C24 36.9(6)
C11 C10 C23 C24 -80.2(5)
C17 C10 C23 C24 157.5(5)
C28 C23 C24 C25 0.8(8)
C10 C23 C24 C25 176.0(5)
C23 C24 C25 C26 -1.3(8)
C24 C25 C26 C27 1.2(9)
C25 C26 C27 C28 -0.6(9)
C24 C23 C28 C27 -0.3(8)
C10 C23 C28 C27 -175.3(5)
C26 C27 C28 C23 0.2(9)
C1 C2 N1 C10 -92.3(5)
C3 C2 N1 C10 150.3(4)
C11 C10 N1 C2 -89.3(5)
C23 C10 N1 C2 157.2(4)
C17 C10 N1 C2 36.2(6)
